data_7121650
loop_
_publ_author_name
'Reinholdt, Anders'
'Hill, Anthony F.'
'Bendix, Jesper'

_publ_section_title
;
 Synthons for carbide complex chemistry.
;
_journal_issue 45
_journal_name_full 'Chemical communications (Cambridge, England)'
_journal_page_first 5708
_journal_page_last 5711
_journal_paper_doi 10.1039/c8cc03596b
_journal_volume 54
_journal_year 2018
_chemical_formula_moiety 'C51 H44 Cl4 P4 Pt Ru'
_chemical_formula_sum 'C51 H44 Cl4 P4 Pt Ru'
_chemical_formula_weight 1218.70
_space_group_crystal_system monoclinic
_space_group_IT_number 15
_space_group_name_Hall '-C 2yc'
_space_group_name_H-M_alt 'C 1 2/c 1'
_symmetry_space_group_name_Hall '-C 2yc'
_symmetry_space_group_name_H-M 'C 1 2/c 1'
_atom_sites_solution_hydrogens geom
_audit_creation_date 2018-01-06
_audit_creation_method
;
Olex2 1.2
(compiled 2015.09.30 svn.r3233 for OlexSys, GUI svn.r5103)
;
_audit_update_record
;
2018-02-15 deposited with the CCDC.
2018-05-11 downloaded from the CCDC.
;
_cell_angle_alpha 90
_cell_angle_beta 120.9354(16)
_cell_angle_gamma 90
_cell_formula_units_Z 4
_cell_length_a 18.9000(9)
_cell_length_b 21.5155(9)
_cell_length_c 16.3370(13)
_cell_measurement_reflns_used 9851
_cell_measurement_temperature 120(2)
_cell_measurement_theta_max 27.165
_cell_measurement_theta_min 2.513
_cell_volume 5698.3(6)
_computing_molecular_graphics 'Olex2 (Dolomanov et al., 2009)'
_computing_publication_material 'Olex2 (Dolomanov et al., 2009)'
_computing_structure_refinement 'ShelXL (Sheldrick, 2015)'
_computing_structure_solution 'olex2.solve (Bourhis et al., 2015)'
_diffrn_ambient_temperature 120(2)
_diffrn_measured_fraction_theta_full 0.998
_diffrn_measured_fraction_theta_max 0.998
_diffrn_measurement_device_type 'Bruker APEX-II CCD'
_diffrn_measurement_method '\f and \w scans'
_diffrn_radiation_type MoK\a
_diffrn_radiation_wavelength 0.71073
_diffrn_reflns_av_R_equivalents 0.0424
_diffrn_reflns_av_unetI/netI 0.0280
_diffrn_reflns_Laue_measured_fraction_full 0.998
_diffrn_reflns_Laue_measured_fraction_max 0.998
_diffrn_reflns_limit_h_max 24
_diffrn_reflns_limit_h_min -24
_diffrn_reflns_limit_k_max 27
_diffrn_reflns_limit_k_min -27
_diffrn_reflns_limit_l_max 20
_diffrn_reflns_limit_l_min -20
_diffrn_reflns_number 35589
_diffrn_reflns_point_group_measured_fraction_full 0.998
_diffrn_reflns_point_group_measured_fraction_max 0.998
_diffrn_reflns_theta_full 26.000
_diffrn_reflns_theta_max 27.103
_diffrn_reflns_theta_min 2.387
_diffrn_standards_number 0
_exptl_absorpt_coefficient_mu 3.047
_exptl_absorpt_correction_T_max 0.7455
_exptl_absorpt_correction_T_min 0.4814
_exptl_absorpt_correction_type multi-scan
_exptl_absorpt_process_details
;
SADABS-2016/2 (Bruker,2016/2) was used for absorption correction.
wR2(int) was 0.1336 before and 0.0583 after correction.
The Ratio of minimum to maximum transmission is 0.6457.
The \l/2 correction factor is Not present.
;
_exptl_crystal_colour 'clear yellow'
_exptl_crystal_colour_lustre clear
_exptl_crystal_colour_primary yellow
_exptl_crystal_density_diffrn 1.421
_exptl_crystal_description needle
_exptl_crystal_F_000 2400
_exptl_crystal_size_max 0.429
_exptl_crystal_size_mid 0.186
_exptl_crystal_size_min 0.102
_refine_diff_density_max 1.038
_refine_diff_density_min -1.283
_refine_diff_density_rms 0.106
_refine_ls_extinction_method none
_refine_ls_goodness_of_fit_ref 1.066
_refine_ls_hydrogen_treatment constr
_refine_ls_matrix_type full
_refine_ls_number_parameters 278
_refine_ls_number_reflns 6283
_refine_ls_number_restraints 0
_refine_ls_restrained_S_all 1.066
_refine_ls_R_factor_all 0.0328
_refine_ls_R_factor_gt 0.0263
_refine_ls_shift/su_max 0.004
_refine_ls_shift/su_mean 0.000
_refine_ls_structure_factor_coef Fsqd
_refine_ls_weighting_details 'w=1/[\s^2^(Fo^2^)+(0.0269P)^2^+18.2302P] where P=(Fo^2^+2Fc^2^)/3'
_refine_ls_weighting_scheme calc
_refine_ls_wR_factor_gt 0.0597
_refine_ls_wR_factor_ref 0.0627
_reflns_Friedel_coverage 0.000
_reflns_number_gt 5590
_reflns_number_total 6283
_reflns_threshold_expression 'I > 2\s(I)'
_cod_data_source_file c8cc03596b2.cif
_cod_data_source_block mo_d8v2037_0m-finala
_cod_depositor_comments 'Adding full bibliography for 7121645--7121655.cif.'
_cod_database_code 7121650
_shelxl_version_number 2013-3
_shelx_space_group_comment
;
The symmetry employed for this shelxl refinement is uniquely defined
by the following loop, which should always be used as a source of
symmetry information in preference to the above space-group names.
They are only intended as comments.
;
_shelx_estimated_absorpt_t_max 0.746
_shelx_estimated_absorpt_t_min 0.355
_olex2_refinement_description
;
1. Fixed Uiso
 At 1.2 times of:
  All C(H) groups, All C(H,H) groups
2.a Secondary CH2 refined with riding coordinates:
 C2(H2A,H2B)
2.b Aromatic/amide H refined with riding coordinates:
 C20(H20), C11(H11), C17(H17), C10(H10), C24(H24), C22(H22), C25(H25),
 C16(H16), C4(H4), C19(H19), C26(H26), C7(H7), C8(H8), C5(H5), C18(H18),
 C23(H23), C6(H6), C14(H14), C12(H12), C13(H13)
;
_olex2_submission_special_instructions 'No special instructions were received'

loop_
_space_group_symop_operation_xyz
'x, y, z'
'-x, y, -z+1/2'
'x+1/2, y+1/2, z'
'-x+1/2, y+1/2, -z+1/2'
'-x, -y, -z'
'x, -y, z-1/2'
'-x+1/2, -y+1/2, -z'
'x+1/2, -y+1/2, z-1/2'

loop_
_atom_site_label
_atom_site_type_symbol
_atom_site_fract_x
_atom_site_fract_y
_atom_site_fract_z
_atom_site_U_iso_or_equiv
_atom_site_adp_type
_atom_site_occupancy
_atom_site_site_symmetry_order
_atom_site_calc_flag
_atom_site_refinement_flags_posn
_atom_site_refinement_flags_adp
_atom_site_refinement_flags_occupancy
Pt1 Pt 0.5000 0.61550(2) 0.2500 0.01182(5) Uani 1 2 d S T P
Ru1 Ru 0.5000 0.78027(2) 0.2500 0.01211(7) Uani 1 2 d S T P
Cl3 Cl 0.5000 0.50626(5) 0.2500 0.0218(2) Uani 1 2 d S T P
Cl2 Cl 0.5000 0.89649(5) 0.2500 0.0247(2) Uani 1 2 d S T P
P2 P 0.36993(5) 0.62246(3) 0.23412(5) 0.01230(15) Uani 1 1 d . . .
P1 P 0.37361(5) 0.77175(3) 0.25274(6) 0.01448(15) Uani 1 1 d . . .
Cl1 Cl 0.40418(5) 0.78678(4) 0.08197(5) 0.02236(16) Uani 1 1 d . . .
C20 C 0.3025(2) 0.61434(16) 0.3505(2) 0.0230(7) Uani 1 1 d . . .
H20 H 0.2528 0.6289 0.2968 0.028 Uiso 1 1 calc R . .
C1 C 0.5000 0.7016(2) 0.2500 0.0142(8) Uani 1 2 d S T P
C21 C 0.29271(19) 0.56947(14) 0.1477(2) 0.0152(6) Uani 1 1 d . . .
C2 C 0.32101(18) 0.69879(13) 0.1923(2) 0.0151(6) Uani 1 1 d . . .
H2A H 0.2685 0.6975 0.1919 0.018 Uiso 1 1 calc R . .
H2B H 0.3063 0.7027 0.1249 0.018 Uiso 1 1 calc R . .
C15 C 0.37309(19) 0.60587(13) 0.3446(2) 0.0149(6) Uani 1 1 d . . .
C11 C 0.2520(2) 0.93636(15) 0.1669(3) 0.0281(8) Uani 1 1 d . . .
H11 H 0.2631 0.9781 0.1891 0.034 Uiso 1 1 calc R . .
C17 C 0.4476(2) 0.57087(15) 0.5083(2) 0.0243(7) Uani 1 1 d . . .
H17 H 0.4971 0.5562 0.5621 0.029 Uiso 1 1 calc R . .
C10 C 0.3106(2) 0.89077(14) 0.2161(2) 0.0224(7) Uani 1 1 d . . .
H10 H 0.3614 0.9012 0.2718 0.027 Uiso 1 1 calc R . .
C24 C 0.1803(2) 0.48396(17) 0.0197(2) 0.0254(7) Uani 1 1 d . . .
H24 H 0.1419 0.4546 -0.0239 0.030 Uiso 1 1 calc R . .
C22 C 0.2958(2) 0.50745(15) 0.1748(2) 0.0225(7) Uani 1 1 d . . .
H22 H 0.3365 0.4945 0.2372 0.027 Uiso 1 1 calc R . .
C25 C 0.1766(2) 0.54471(17) -0.0081(2) 0.0272(7) Uani 1 1 d . . .
H25 H 0.1356 0.5575 -0.0704 0.033 Uiso 1 1 calc R . .
C3 C 0.3739(2) 0.77049(16) 0.3641(2) 0.0238(7) Uani 1 1 d . . .
C16 C 0.4453(2) 0.58395(14) 0.4238(2) 0.0195(6) Uani 1 1 d . . .
H16 H 0.4932 0.5779 0.4198 0.023 Uiso 1 1 calc R . .
C4 C 0.4415(3) 0.7438(2) 0.4457(3) 0.0396(10) Uani 1 1 d . . .
H4 H 0.4864 0.7271 0.4421 0.047 Uiso 1 1 calc R . .
C19 C 0.3059(2) 0.60132(17) 0.4356(3) 0.0287(8) Uani 1 1 d . . .
H19 H 0.2583 0.6076 0.4402 0.034 Uiso 1 1 calc R . .
C26 C 0.2335(2) 0.58752(16) 0.0561(2) 0.0228(7) Uani 1 1 d . . .
H26 H 0.2317 0.6294 0.0368 0.027 Uiso 1 1 calc R . .
C7 C 0.3089(4) 0.7889(2) 0.4557(4) 0.0561(14) Uani 1 1 d . . .
H7 H 0.2627 0.8035 0.4584 0.067 Uiso 1 1 calc R . .
C8 C 0.3075(3) 0.7908(2) 0.3692(3) 0.0431(11) Uani 1 1 d . . .
H8 H 0.2601 0.8062 0.3135 0.052 Uiso 1 1 calc R . .
C9 C 0.2949(2) 0.82954(14) 0.1836(2) 0.0196(6) Uani 1 1 d . . .
C5 C 0.4426(3) 0.7417(2) 0.5314(3) 0.0549(13) Uani 1 1 d . . .
H5 H 0.4881 0.7237 0.5864 0.066 Uiso 1 1 calc R . .
C18 C 0.3774(2) 0.57934(16) 0.5136(2) 0.0264(7) Uani 1 1 d . . .
H18 H 0.3785 0.5700 0.5711 0.032 Uiso 1 1 calc R . .
C23 C 0.2398(2) 0.46513(16) 0.1110(3) 0.0266(8) Uani 1 1 d . . .
H23 H 0.2420 0.4230 0.1295 0.032 Uiso 1 1 calc R . .
C6 C 0.3760(4) 0.7663(3) 0.5358(4) 0.0648(16) Uani 1 1 d . . .
H6 H 0.3777 0.7673 0.5950 0.078 Uiso 1 1 calc R . .
C14 C 0.2200(2) 0.81508(15) 0.1014(3) 0.0275(8) Uani 1 1 d . . .
H14 H 0.2086 0.7736 0.0783 0.033 Uiso 1 1 calc R . .
C12 C 0.1773(2) 0.92188(17) 0.0857(3) 0.0351(9) Uani 1 1 d . . .
H12 H 0.1372 0.9533 0.0528 0.042 Uiso 1 1 calc R . .
C13 C 0.1620(2) 0.86174(17) 0.0532(3) 0.0366(9) Uani 1 1 d . . .
H13 H 0.1112 0.8518 -0.0028 0.044 Uiso 1 1 calc R . .

loop_
_atom_site_aniso_label
_atom_site_aniso_U_11
_atom_site_aniso_U_22
_atom_site_aniso_U_33
_atom_site_aniso_U_23
_atom_site_aniso_U_13
_atom_site_aniso_U_12
Pt1 0.01160(8) 0.00916(8) 0.01454(8) 0.000 0.00661(6) 0.000
Ru1 0.01083(16) 0.00859(15) 0.01462(16) 0.000 0.00491(13) 0.000
Cl3 0.0212(6) 0.0103(5) 0.0317(6) 0.000 0.0120(5) 0.000
Cl2 0.0176(5) 0.0114(5) 0.0369(6) 0.000 0.0082(5) 0.000
P2 0.0111(4) 0.0107(3) 0.0145(3) 0.0000(3) 0.0062(3) -0.0009(3)
P1 0.0124(4) 0.0113(3) 0.0184(4) -0.0015(3) 0.0070(3) -0.0001(3)
Cl1 0.0170(4) 0.0287(4) 0.0160(3) 0.0011(3) 0.0046(3) -0.0012(3)
C20 0.0216(17) 0.0267(17) 0.0214(16) -0.0008(14) 0.0115(14) -0.0013(14)
C1 0.0061(19) 0.023(2) 0.0118(18) 0.000 0.0032(16) 0.000
C21 0.0150(15) 0.0137(14) 0.0179(14) -0.0016(12) 0.0091(12) -0.0016(12)
C2 0.0134(15) 0.0111(13) 0.0190(14) 0.0000(12) 0.0070(12) -0.0007(11)
C15 0.0180(15) 0.0146(14) 0.0133(13) -0.0006(11) 0.0088(12) -0.0035(12)
C11 0.033(2) 0.0121(15) 0.046(2) -0.0011(15) 0.0245(18) 0.0047(14)
C17 0.0272(18) 0.0228(16) 0.0186(15) 0.0032(13) 0.0088(14) 0.0010(14)
C10 0.0244(17) 0.0164(15) 0.0286(17) -0.0017(13) 0.0152(15) 0.0005(13)
C24 0.0247(18) 0.0280(17) 0.0254(17) -0.0133(15) 0.0142(15) -0.0154(15)
C22 0.0293(19) 0.0172(15) 0.0209(16) 0.0010(13) 0.0128(15) -0.0024(14)
C25 0.0202(18) 0.0289(18) 0.0229(17) -0.0045(15) 0.0042(14) -0.0075(15)
C3 0.0307(19) 0.0208(16) 0.0260(17) -0.0064(14) 0.0190(16) -0.0070(14)
C16 0.0195(16) 0.0179(15) 0.0225(16) 0.0010(13) 0.0119(14) 0.0001(12)
C4 0.044(3) 0.041(2) 0.034(2) -0.0056(18) 0.020(2) -0.0131(19)
C19 0.031(2) 0.0326(19) 0.0332(19) -0.0035(16) 0.0246(17) -0.0023(16)
C26 0.0213(17) 0.0190(15) 0.0205(16) -0.0002(13) 0.0053(14) -0.0036(13)
C7 0.087(4) 0.044(3) 0.078(4) 0.015(3) 0.071(4) 0.022(3)
C8 0.051(3) 0.042(2) 0.055(3) 0.007(2) 0.040(2) 0.009(2)
C9 0.0181(16) 0.0144(15) 0.0281(17) -0.0002(13) 0.0132(14) 0.0032(12)
C5 0.070(4) 0.058(3) 0.037(2) -0.004(2) 0.028(3) -0.020(3)
C18 0.041(2) 0.0221(17) 0.0209(16) 0.0008(14) 0.0190(16) -0.0016(15)
C23 0.034(2) 0.0172(16) 0.0295(18) -0.0022(14) 0.0167(17) -0.0083(14)
C6 0.109(5) 0.060(3) 0.059(3) -0.012(3) 0.067(4) -0.015(3)
C14 0.0205(18) 0.0153(15) 0.037(2) -0.0006(14) 0.0077(16) 0.0030(13)
C12 0.0238(19) 0.0230(18) 0.055(2) 0.0083(17) 0.0175(19) 0.0101(15)
C13 0.0194(19) 0.0243(18) 0.048(2) 0.0037(17) 0.0049(17) 0.0070(15)

loop_
_atom_type_symbol
_atom_type_description
_atom_type_scat_dispersion_real
_atom_type_scat_dispersion_imag
_atom_type_scat_source
C C 0.0033 0.0016 'International Tables Vol C Tables 4.2.6.8 and 6.1.1.4'
H H 0.0000 0.0000 'International Tables Vol C Tables 4.2.6.8 and 6.1.1.4'
Cl Cl 0.1484 0.1585 'International Tables Vol C Tables 4.2.6.8 and 6.1.1.4'
P P 0.1023 0.0942 'International Tables Vol C Tables 4.2.6.8 and 6.1.1.4'
Pt Pt -1.7033 8.3905 'International Tables Vol C Tables 4.2.6.8 and 6.1.1.4'
Ru Ru -1.2594 0.8363 'International Tables Vol C Tables 4.2.6.8 and 6.1.1.4'

loop_
_geom_angle_atom_site_label_1
_geom_angle_atom_site_label_2
_geom_angle_atom_site_label_3
_geom_angle
_geom_angle_site_symmetry_1
_geom_angle_site_symmetry_3
P2 Pt1 Cl3 93.667(18) . .
P2 Pt1 Cl3 93.667(18) 2_655 .
P2 Pt1 P2 172.67(4) 2_655 .
C1 Pt1 Cl3 180.0 . .
C1 Pt1 P2 86.333(18) . .
C1 Pt1 P2 86.333(18) . 2_655
P1 Ru1 Cl2 94.347(19) 2_655 .
P1 Ru1 Cl2 94.348(19) . .
P1 Ru1 P1 171.30(4) 2_655 .
Cl1 Ru1 Cl2 86.64(2) . .
Cl1 Ru1 Cl2 86.64(2) 2_655 .
Cl1 Ru1 P1 98.94(3) 2_655 .
Cl1 Ru1 P1 81.57(3) 2_655 2_655
Cl1 Ru1 P1 81.57(3) . .
Cl1 Ru1 P1 98.94(3) . 2_655
Cl1 Ru1 Cl1 173.28(4) 2_655 .
C1 Ru1 Cl2 180.0 . .
C1 Ru1 P1 85.653(19) . 2_655
C1 Ru1 P1 85.652(19) . .
C1 Ru1 Cl1 93.36(2) . 2_655
C1 Ru1 Cl1 93.36(2) . .
C21 P2 Pt1 115.08(10) . .
C21 P2 C2 102.85(14) . .
C2 P2 Pt1 113.44(10) . .
C15 P2 Pt1 112.48(10) . .
C15 P2 C21 104.65(13) . .
C15 P2 C2 107.44(14) . .
C2 P1 Ru1 108.63(10) . .
C3 P1 Ru1 121.68(12) . .
C3 P1 C2 104.25(14) . .
C3 P1 C9 102.25(16) . .
C9 P1 Ru1 115.90(11) . .
C9 P1 C2 101.86(14) . .
C15 C20 H20 120.4 . .
C19 C20 H20 120.4 . .
C19 C20 C15 119.3(3) . .
Ru1 C1 Pt1 180.0 . .
C22 C21 P2 117.8(2) . .
C26 C21 P2 122.9(2) . .
C26 C21 C22 119.3(3) . .
P2 C2 P1 122.08(17) . .
P2 C2 H2A 106.8 . .
P2 C2 H2B 106.8 . .
P1 C2 H2A 106.8 . .
P1 C2 H2B 106.8 . .
H2A C2 H2B 106.7 . .
C20 C15 P2 120.0(2) . .
C16 C15 P2 120.5(2) . .
C16 C15 C20 119.6(3) . .
C10 C11 H11 119.6 . .
C10 C11 C12 120.8(3) . .
C12 C11 H11 119.6 . .
C16 C17 H17 120.2 . .
C18 C17 H17 120.2 . .
C18 C17 C16 119.6(3) . .
C11 C10 H10 120.0 . .
C11 C10 C9 119.9(3) . .
C9 C10 H10 120.0 . .
C25 C24 H24 119.7 . .
C25 C24 C23 120.5(3) . .
C23 C24 H24 119.7 . .
C21 C22 H22 120.0 . .
C23 C22 C21 120.0(3) . .
C23 C22 H22 120.0 . .
C24 C25 H25 120.3 . .
C24 C25 C26 119.4(3) . .
C26 C25 H25 120.3 . .
C4 C3 P1 119.2(3) . .
C8 C3 P1 121.7(3) . .
C8 C3 C4 119.0(4) . .
C15 C16 H16 119.7 . .
C17 C16 C15 120.5(3) . .
C17 C16 H16 119.7 . .
C3 C4 H4 119.9 . .
C5 C4 C3 120.2(4) . .
C5 C4 H4 119.9 . .
C20 C19 H19 119.6 . .
C18 C19 C20 120.9(3) . .
C18 C19 H19 119.6 . .
C21 C26 C25 120.6(3) . .
C21 C26 H26 119.7 . .
C25 C26 H26 119.7 . .
C8 C7 H7 119.8 . .
C6 C7 H7 119.8 . .
C6 C7 C8 120.4(4) . .
C3 C8 C7 120.6(5) . .
C3 C8 H8 119.7 . .
C7 C8 H8 119.7 . .
C10 C9 P1 117.7(3) . .
C10 C9 C14 119.2(3) . .
C14 C9 P1 123.1(2) . .
C4 C5 H5 120.3 . .
C4 C5 C6 119.4(5) . .
C6 C5 H5 120.3 . .
C17 C18 H18 119.9 . .
C19 C18 C17 120.1(3) . .
C19 C18 H18 119.9 . .
C24 C23 H23 119.9 . .
C22 C23 C24 120.2(3) . .
C22 C23 H23 119.9 . .
C7 C6 C5 120.2(4) . .
C7 C6 H6 119.9 . .
C5 C6 H6 119.9 . .
C9 C14 H14 120.1 . .
C13 C14 C9 119.8(3) . .
C13 C14 H14 120.1 . .
C11 C12 H12 120.3 . .
C13 C12 C11 119.4(3) . .
C13 C12 H12 120.3 . .
C14 C13 H13 119.6 . .
C12 C13 C14 120.9(4) . .
C12 C13 H13 119.6 . .

loop_
_geom_bond_atom_site_label_1
_geom_bond_atom_site_label_2
_geom_bond_distance
_geom_bond_site_symmetry_2
Pt1 Cl3 2.3504(10) .
Pt1 P2 2.3404(7) 2_655
Pt1 P2 2.3404(7) .
Pt1 C1 1.853(4) .
Ru1 Cl2 2.5005(11) .
Ru1 P1 2.4190(8) 2_655
Ru1 P1 2.4191(8) .
Ru1 Cl1 2.3924(8) 2_655
Ru1 Cl1 2.3924(8) .
Ru1 C1 1.692(4) .
P2 C21 1.818(3) .
P2 C2 1.836(3) .
P2 C15 1.810(3) .
P1 C2 1.849(3) .
P1 C3 1.816(3) .
P1 C9 1.818(3) .
C20 H20 0.9500 .
C20 C15 1.398(4) .
C20 C19 1.387(5) .
C21 C22 1.398(4) .
C21 C26 1.386(4) .
C2 H2A 0.9900 .
C2 H2B 0.9900 .
C15 C16 1.393(4) .
C11 H11 0.9500 .
C11 C10 1.385(5) .
C11 C12 1.388(5) .
C17 H17 0.9500 .
C17 C16 1.387(4) .
C17 C18 1.386(5) .
C10 H10 0.9500 .
C10 C9 1.394(4) .
C24 H24 0.9500 .
C24 C25 1.373(5) .
C24 C23 1.388(5) .
C22 H22 0.9500 .
C22 C23 1.379(5) .
C25 H25 0.9500 .
C25 C26 1.395(5) .
C3 C4 1.411(6) .
C3 C8 1.371(5) .
C16 H16 0.9500 .
C4 H4 0.9500 .
C4 C5 1.388(6) .
C19 H19 0.9500 .
C19 C18 1.380(5) .
C26 H26 0.9500 .
C7 H7 0.9500 .
C7 C8 1.400(6) .
C7 C6 1.361(8) .
C8 H8 0.9500 .
C9 C14 1.397(5) .
C5 H5 0.9500 .
C5 C6 1.402(8) .
C18 H18 0.9500 .
C23 H23 0.9500 .
C6 H6 0.9500 .
C14 H14 0.9500 .
C14 C13 1.393(5) .
C12 H12 0.9500 .
C12 C13 1.372(5) .
C13 H13 0.9500 .

loop_
_geom_torsion_atom_site_label_1
_geom_torsion_atom_site_label_2
_geom_torsion_atom_site_label_3
_geom_torsion_atom_site_label_4
_geom_torsion
Pt1 P2 C21 C22 78.2(2)
Pt1 P2 C21 C26 -99.6(3)
Pt1 P2 C2 P1 -53.5(2)
Pt1 P2 C15 C20 173.2(2)
Pt1 P2 C15 C16 -7.5(3)
Ru1 P1 C2 P2 59.44(19)
Ru1 P1 C3 C4 -31.9(3)
Ru1 P1 C3 C8 152.9(3)
Ru1 P1 C9 C10 -69.0(3)
Ru1 P1 C9 C14 112.1(3)
P2 C21 C22 C23 -178.4(3)
P2 C21 C26 C25 178.8(3)
P2 C15 C16 C17 -179.6(2)
P1 C3 C4 C5 -179.3(3)
P1 C3 C8 C7 179.5(4)
P1 C9 C14 C13 178.8(3)
C20 C15 C16 C17 -0.4(5)
C20 C19 C18 C17 1.0(5)
C21 P2 C2 P1 -178.48(18)
C21 P2 C15 C20 -61.2(3)
C21 P2 C15 C16 118.1(3)
C21 C22 C23 C24 0.0(5)
C2 P2 C21 C22 -158.0(2)
C2 P2 C21 C26 24.3(3)
C2 P2 C15 C20 47.7(3)
C2 P2 C15 C16 -133.1(2)
C2 P1 C3 C4 91.1(3)
C2 P1 C3 C8 -84.1(3)
C2 P1 C9 C10 173.3(3)
C2 P1 C9 C14 -5.6(3)
C15 P2 C21 C22 -45.8(3)
C15 P2 C21 C26 136.5(3)
C15 P2 C2 P1 71.4(2)
C15 C20 C19 C18 -1.0(5)
C11 C10 C9 P1 -178.9(3)
C11 C10 C9 C14 0.2(5)
C11 C12 C13 C14 0.8(6)
C10 C11 C12 C13 -0.8(6)
C10 C9 C14 C13 -0.2(5)
C24 C25 C26 C21 -1.0(5)
C22 C21 C26 C25 1.1(5)
C25 C24 C23 C22 0.1(5)
C3 P1 C2 P2 -71.7(2)
C3 P1 C9 C10 65.7(3)
C3 P1 C9 C14 -113.3(3)
C3 C4 C5 C6 0.0(7)
C16 C17 C18 C19 -0.7(5)
C4 C3 C8 C7 4.3(6)
C4 C5 C6 C7 3.6(8)
C19 C20 C15 P2 179.9(3)
C19 C20 C15 C16 0.6(5)
C26 C21 C22 C23 -0.6(5)
C8 C3 C4 C5 -4.0(6)
C8 C7 C6 C5 -3.4(8)
C9 P1 C2 P2 -177.75(18)
C9 P1 C3 C4 -163.1(3)
C9 P1 C3 C8 21.7(4)
C9 C14 C13 C12 -0.3(6)
C18 C17 C16 C15 0.4(5)
C23 C24 C25 C26 0.4(5)
C6 C7 C8 C3 -0.7(8)
C12 C11 C10 C9 0.3(5)

loop_
_smtbx_masks_void_nr
_smtbx_masks_void_average_x
_smtbx_masks_void_average_y
_smtbx_masks_void_average_z
_smtbx_masks_void_volume
_smtbx_masks_void_count_electrons
1 0.000 0.500 -0.694 813.3 116.3
2 0.500 0.000 -0.405 813.3 116.3
